data_2218491
loop_
_publ_author_name
'Shan, Shang'
'Tian, Yu-Liang'
'Wang, Shan-Heng'
'Wang, Wen-Long'
'Xu, Ying-Li'

_publ_section_title
;
 (<i>E</i>)-2-Furyl methyl ketone 2,4-dinitrophenylhydrazone
;
_journal_coeditor_code OM2233
_journal_issue 6
_journal_name_full 'Acta Crystallographica Section E'
_journal_page_first o1153
_journal_paper_doi 10.1107/S1600536808015122
_journal_volume 64
_journal_year 2008
_chemical_formula_iupac 'C12 H10 N4 O5'
_chemical_formula_moiety 'C12 H10 N4 O5'
_chemical_formula_sum 'C12 H10 N4 O5'
_chemical_formula_weight 290.24
_chemical_name_systematic
;
(E)-2-Furyl methyl ketone 2,4-dinitrophenylhydrazone
;
_space_group_IT_number 14
_symmetry_cell_setting monoclinic
_symmetry_space_group_name_Hall '-P 2ybc'
_symmetry_space_group_name_H-M 'P 1 21/c 1'
_atom_sites_solution_hydrogens geom
_atom_sites_solution_primary direct
_atom_sites_solution_secondary difmap
_audit_creation_method SHELXL-97
_cell_angle_alpha 90.00
_cell_angle_beta 111.63(2)
_cell_angle_gamma 90.00
_cell_formula_units_Z 4
_cell_length_a 9.8917(8)
_cell_length_b 12.8477(15)
_cell_length_c 10.6549(12)
_cell_measurement_reflns_used 5266
_cell_measurement_temperature 293(2)
_cell_measurement_theta_max 26.0
_cell_measurement_theta_min 3.2
_cell_volume 1258.7(3)
_computing_cell_refinement 'PROCESS-AUTO (Rigaku, 1998)'
_computing_data_collection 'PROCESS-AUTO (Rigaku, 1998)'
_computing_data_reduction 'CrystalStructure (Rigaku/MSC, 2002)'
_computing_molecular_graphics 'ORTEP-3 for Windows (Farrugia, 1997)'
_computing_publication_material 'WinGX (Farrugia, 1999)'
_computing_structure_refinement 'SHELXL97 (Sheldrick, 2008)'
_computing_structure_solution 'SIR92 (Altomare <i>et al.</i>,  1993)'
_diffrn_ambient_temperature 293(2)
_diffrn_detector_area_resol_mean 10.00
_diffrn_measured_fraction_theta_full 0.997
_diffrn_measured_fraction_theta_max 0.997
_diffrn_measurement_device_type 'Rigaku R-AXIS RAPID IP'
_diffrn_measurement_method \w
_diffrn_radiation_monochromator graphite
_diffrn_radiation_source 'fine-focus sealed tube'
_diffrn_radiation_type MoK\a
_diffrn_radiation_wavelength 0.71073
_diffrn_reflns_av_R_equivalents 0.0257
_diffrn_reflns_av_sigmaI/netI 0.0232
_diffrn_reflns_limit_h_max 12
_diffrn_reflns_limit_h_min -12
_diffrn_reflns_limit_k_max 16
_diffrn_reflns_limit_k_min -16
_diffrn_reflns_limit_l_max 13
_diffrn_reflns_limit_l_min -13
_diffrn_reflns_number 12121
_diffrn_reflns_theta_full 27.42
_diffrn_reflns_theta_max 27.42
_diffrn_reflns_theta_min 3.17
_diffrn_standards_interval_count 0
_diffrn_standards_interval_time 0
_diffrn_standards_number 0
_exptl_absorpt_coefficient_mu 0.122
_exptl_absorpt_correction_type none
_exptl_crystal_colour brown
_exptl_crystal_density_diffrn 1.532
_exptl_crystal_density_method 'not measured'
_exptl_crystal_description prism
_exptl_crystal_F_000 600
_exptl_crystal_size_max 0.36
_exptl_crystal_size_mid 0.23
_exptl_crystal_size_min 0.18
_refine_diff_density_max 0.214
_refine_diff_density_min -0.167
_refine_ls_extinction_coef 0.0047(11)
_refine_ls_extinction_expression Fc^*^=kFc[1+0.001xFc^2^\l^3^/sin(2\q)]^-1/4^
_refine_ls_extinction_method 'SHELXL97 (Sheldrick, 2008)'
_refine_ls_goodness_of_fit_ref 1.028
_refine_ls_hydrogen_treatment constr
_refine_ls_matrix_type full
_refine_ls_number_parameters 192
_refine_ls_number_reflns 2858
_refine_ls_number_restraints 0
_refine_ls_restrained_S_all 1.028
_refine_ls_R_factor_all 0.0637
_refine_ls_R_factor_gt 0.0380
_refine_ls_shift/su_max 0.000
_refine_ls_shift/su_mean 0.000
_refine_ls_structure_factor_coef Fsqd
_refine_ls_weighting_details 'calc w=1/[\s^2^(Fo^2^)+(0.0649P)^2^] where P=(Fo^2^+2Fc^2^)/3'
_refine_ls_weighting_scheme calc
_refine_ls_wR_factor_gt 0.0994
_refine_ls_wR_factor_ref 0.1111
_reflns_number_gt 1784
_reflns_number_total 2858
_reflns_threshold_expression I>2\s(I)
_cod_data_source_file om2233.cif
_cod_data_source_block I
_cod_original_sg_symbol_H-M 'P 21/c'
_cod_database_code 2218491
_cod_database_fobs_code 2218491

loop_
_symmetry_equiv_pos_as_xyz
'x, y, z'
'-x, y+1/2, -z+1/2'
'-x, -y, -z'
'x, -y-1/2, z-1/2'

loop_
_atom_site_type_symbol
_atom_site_label
_atom_site_fract_x
_atom_site_fract_y
_atom_site_fract_z
_atom_site_U_iso_or_equiv
_atom_site_adp_type
_atom_site_calc_flag
_atom_site_refinement_flags
_atom_site_occupancy
O O1 0.13582(13) 0.43547(8) 0.14104(11) 0.0648(4) Uani d . 1
O O2 0.15573(13) 0.27996(8) 0.22020(12) 0.0648(4) Uani d . 1
O O3 0.44159(13) 0.19704(8) 0.66737(13) 0.0660(4) Uani d . 1
O O4 0.52296(15) 0.31707(10) 0.81753(13) 0.0742(4) Uani d . 1
O O5 0.09817(11) 0.93990(8) 0.18361(12) 0.0566(3) Uani d . 1
N N1 0.17859(13) 0.37357(9) 0.23615(12) 0.0452(3) Uani d . 1
N N2 0.45693(14) 0.28930(10) 0.70150(14) 0.0498(3) Uani d . 1
N N3 0.21841(13) 0.59367(8) 0.30483(12) 0.0412(3) Uani d . 1
H H3 0.1757 0.5753 0.2219 0.049 Uiso calc R 1
N N4 0.22992(13) 0.69747(8) 0.33900(12) 0.0411(3) Uani d . 1
C C1 0.27421(13) 0.52042(9) 0.40146(14) 0.0349(3) Uani d . 1
C C2 0.25858(14) 0.41229(10) 0.37100(14) 0.0368(3) Uani d . 1
C C3 0.31897(14) 0.33809(10) 0.46968(15) 0.0406(3) Uani d . 1
H H3A 0.3085 0.2677 0.4478 0.049 Uiso calc R 1
C C4 0.39417(14) 0.36870(10) 0.59975(15) 0.0403(3) Uani d . 1
C C5 0.40955(15) 0.47424(11) 0.63469(15) 0.0412(3) Uani d . 1
H H5 0.4597 0.4940 0.7238 0.049 Uiso calc R 1
C C6 0.35072(14) 0.54818(10) 0.53751(14) 0.0393(3) Uani d . 1
H H6 0.3613 0.6182 0.5615 0.047 Uiso calc R 1
C C7 0.16518(14) 0.76093(10) 0.24031(14) 0.0395(3) Uani d . 1
C C8 0.18273(16) 0.87045(10) 0.27796(16) 0.0431(4) Uani d . 1
C C9 0.26625(19) 0.92158(12) 0.38905(18) 0.0586(4) Uani d . 1
H H9 0.3329 0.8926 0.4674 0.070 Uiso calc R 1
C C10 0.2326(2) 1.02927(13) 0.3632(2) 0.0691(5) Uani d . 1
H H10 0.2734 1.0842 0.4218 0.083 Uiso calc R 1
C C11 0.1335(2) 1.03623(12) 0.2414(2) 0.0662(5) Uani d . 1
H H11 0.0926 1.0983 0.1997 0.079 Uiso calc R 1
C C12 0.07984(19) 0.73130(12) 0.09826(17) 0.0556(4) Uani d . 1
H H12A 0.1447 0.7073 0.0560 0.083 Uiso calc R 1
H H12B 0.0268 0.7907 0.0502 0.083 Uiso calc R 1
H H12C 0.0130 0.6767 0.0968 0.083 Uiso calc R 1

loop_
_atom_site_aniso_label
_atom_site_aniso_U_11
_atom_site_aniso_U_22
_atom_site_aniso_U_33
_atom_site_aniso_U_12
_atom_site_aniso_U_13
_atom_site_aniso_U_23
O1 0.0920(9) 0.0420(6) 0.0438(7) -0.0007(6) 0.0055(6) -0.0006(5)
O2 0.0836(8) 0.0323(6) 0.0615(8) -0.0105(5) 0.0068(6) -0.0098(5)
O3 0.0778(8) 0.0408(6) 0.0728(9) 0.0058(5) 0.0200(7) 0.0147(5)
O4 0.0884(9) 0.0708(8) 0.0459(8) 0.0053(7) 0.0041(7) 0.0107(6)
O5 0.0572(6) 0.0371(6) 0.0754(8) 0.0069(5) 0.0242(6) 0.0136(5)
N1 0.0513(7) 0.0333(6) 0.0443(8) -0.0020(5) 0.0096(6) -0.0035(5)
N2 0.0510(7) 0.0468(8) 0.0489(9) 0.0030(6) 0.0151(6) 0.0111(6)
N3 0.0510(7) 0.0272(5) 0.0399(7) -0.0003(5) 0.0103(5) -0.0014(5)
N4 0.0490(7) 0.0263(6) 0.0468(7) -0.0013(5) 0.0164(6) -0.0013(5)
C1 0.0349(7) 0.0296(6) 0.0404(8) -0.0010(5) 0.0142(6) -0.0009(5)
C2 0.0373(7) 0.0305(6) 0.0400(8) -0.0020(5) 0.0112(6) -0.0026(5)
C3 0.0411(7) 0.0297(6) 0.0492(9) -0.0020(5) 0.0147(7) 0.0013(6)
C4 0.0395(7) 0.0372(7) 0.0434(9) 0.0017(6) 0.0146(6) 0.0064(6)
C5 0.0421(7) 0.0439(8) 0.0366(8) -0.0028(6) 0.0132(6) -0.0034(6)
C6 0.0433(7) 0.0316(7) 0.0448(9) -0.0023(6) 0.0181(6) -0.0047(6)
C7 0.0428(7) 0.0343(7) 0.0427(8) -0.0003(6) 0.0171(6) 0.0024(6)
C8 0.0507(8) 0.0319(7) 0.0496(9) 0.0045(6) 0.0220(7) 0.0084(6)
C9 0.0800(11) 0.0390(8) 0.0549(10) -0.0056(8) 0.0227(9) -0.0049(7)
C10 0.0959(14) 0.0354(8) 0.0892(15) -0.0106(8) 0.0495(13) -0.0130(9)
C11 0.0762(12) 0.0289(8) 0.1072(18) 0.0051(8) 0.0499(13) 0.0085(9)
C12 0.0682(10) 0.0446(8) 0.0471(10) 0.0010(8) 0.0133(8) 0.0036(7)

loop_
_atom_type_symbol
_atom_type_description
_atom_type_scat_dispersion_real
_atom_type_scat_dispersion_imag
_atom_type_scat_source
C C 0.0033 0.0016 'International Tables Vol C Tables 4.2.6.8 and 6.1.1.4'
H H 0.0000 0.0000 'International Tables Vol C Tables 4.2.6.8 and 6.1.1.4'
O O 0.0106 0.0060 'International Tables Vol C Tables 4.2.6.8 and 6.1.1.4'
N N 0.0061 0.0033 'International Tables Vol C Tables 4.2.6.8 and 6.1.1.4'

loop_
_geom_angle_atom_site_label_1
_geom_angle_atom_site_label_2
_geom_angle_atom_site_label_3
_geom_angle
C11 O5 C8 105.81(13)
O2 N1 O1 121.97(13)
O2 N1 C2 118.71(12)
O1 N1 C2 119.32(11)
O4 N2 O3 122.83(14)
O4 N2 C4 118.26(13)
O3 N2 C4 118.91(14)
C1 N3 N4 120.13(12)
C1 N3 H3 119.9
N4 N3 H3 119.9
C7 N4 N3 115.25(12)
N3 C1 C6 121.30(12)
N3 C1 C2 121.75(13)
C6 C1 C2 116.95(12)
C3 C2 C1 121.36(13)
C3 C2 N1 116.28(12)
C1 C2 N1 122.37(12)
C4 C3 C2 119.62(13)
C4 C3 H3A 120.2
C2 C3 H3A 120.2
C3 C4 C5 120.90(13)
C3 C4 N2 118.57(13)
C5 C4 N2 120.52(13)
C6 C5 C4 119.84(13)
C6 C5 H5 120.1
C4 C5 H5 120.1
C5 C6 C1 121.31(13)
C5 C6 H6 119.3
C1 C6 H6 119.3
N4 C7 C8 114.26(13)
N4 C7 C12 126.16(13)
C8 C7 C12 119.58(12)
C9 C8 O5 109.82(13)
C9 C8 C7 133.59(14)
O5 C8 C7 116.59(13)
C8 C9 C10 106.32(17)
C8 C9 H9 126.8
C10 C9 H9 126.8
C11 C10 C9 107.09(16)
C11 C10 H10 126.5
C9 C10 H10 126.5
C10 C11 O5 110.96(14)
C10 C11 H11 124.5
O5 C11 H11 124.5
C7 C12 H12A 109.5
C7 C12 H12B 109.5
H12A C12 H12B 109.5
C7 C12 H12C 109.5
H12A C12 H12C 109.5
H12B C12 H12C 109.5

loop_
_geom_bond_atom_site_label_1
_geom_bond_atom_site_label_2
_geom_bond_distance
_geom_bond_publ_flag
O1 N1 1.2338(16) ?
O2 N1 1.2239(15) ?
O3 N2 1.2327(17) ?
O4 N2 1.2194(18) ?
O5 C11 1.369(2) ?
O5 C8 1.3735(18) ?
N1 C2 1.4491(18) ?
N2 C4 1.4510(18) ?
N3 C1 1.3533(17) y
N3 N4 1.3760(15) y
N3 H3 0.8600 ?
N4 C7 1.2977(18) y
C1 C6 1.4115(19) ?
C1 C2 1.4221(17) ?
C2 C3 1.3813(19) ?
C3 C4 1.367(2) ?
C3 H3A 0.9300 ?
C4 C5 1.3995(19) ?
C5 C6 1.367(2) ?
C5 H5 0.9300 ?
C6 H6 0.9300 ?
C7 C8 1.4560(19) ?
C7 C12 1.485(2) ?
C8 C9 1.339(2) ?
C9 C10 1.426(2) ?
C9 H9 0.9300 ?
C10 C11 1.309(3) ?
C10 H10 0.9300 ?
C11 H11 0.9300 ?
C12 H12A 0.9600 ?
C12 H12B 0.9600 ?
C12 H12C 0.9600 ?

loop_
_geom_hbond_atom_site_label_D
_geom_hbond_atom_site_label_H
_geom_hbond_atom_site_label_A
_geom_hbond_site_symmetry_A
_geom_hbond_distance_DH
_geom_hbond_distance_HA
_geom_hbond_distance_DA
_geom_hbond_angle_DHA
_geom_hbond_publ_flag
N3 H3 O1 . 0.86 1.97 2.6063(15) 130 y
C9 H9 O4 2_656 0.93 2.41 3.334(2) 172 y
C11 H11 O2 1_565 0.93 2.41 3.1530(19) 137 y

loop_
_cod_related_entry_id
_cod_related_entry_database
_cod_related_entry_code
1 ChemSpider 4653898
